data_4339575
loop_
_publ_author_name
'Kim, Jae Il'
'Yoo, Houng Sik'
'Koh, Eui Kwan'
'Kim, Hyoung Chan'
'Hong, Chang Seop'

_publ_section_title
;
 Ferrimagnetic FeIII-MnIII zigzag chain formed by a new mer-positioned
 ironIII cyanide precursor.
;
_journal_issue 21
_journal_name_full 'Inorganic chemistry'
_journal_page_first 8481
_journal_page_last 8483
_journal_paper_doi 10.1021/ic701361a
_journal_volume 46
_journal_year 2007
_chemical_formula_sum 'C33 H31 Fe Mn N9 O7'
_chemical_formula_weight 776.46
_chemical_name_systematic
;
 ?
;
_space_group_IT_number 14
_symmetry_cell_setting monoclinic
_symmetry_space_group_name_Hall '-P 2yn'
_symmetry_space_group_name_H-M 'P 1 21/n 1'
_atom_sites_solution_hydrogens geom
_atom_sites_solution_primary direct
_atom_sites_solution_secondary difmap
_audit_creation_method SHELXL-97
_cell_angle_alpha 90.00
_cell_angle_beta 91.4450(10)
_cell_angle_gamma 90.00
_cell_formula_units_Z 4
_cell_length_a 14.5107(3)
_cell_length_b 12.1967(3)
_cell_length_c 19.3412(5)
_cell_measurement_reflns_used 5393
_cell_measurement_temperature 130(2)
_cell_measurement_theta_max 26.930
_cell_measurement_theta_min 2.407
_cell_volume 3421.97(14)
_computing_cell_refinement 'Bruker SMART APEXll'
_computing_data_collection 'Bruker SMART APEXll'
_computing_data_reduction 'Bruker SAINT'
_computing_molecular_graphics WingX
_computing_publication_material WingX
_computing_structure_refinement 'SHELXL-97 (Sheldrick, 1997)'
_computing_structure_solution 'SHELXL-97 (Sheldrick, 1997)'
_diffrn_ambient_temperature 130(2)
_diffrn_measured_fraction_theta_full 0.994
_diffrn_measured_fraction_theta_max 0.994
_diffrn_measurement_device_type 'CCD area detector'
_diffrn_measurement_method 'omega scan'
_diffrn_radiation_monochromator graphite
_diffrn_radiation_source 'fine-focus sealed tube'
_diffrn_radiation_type MoK\a
_diffrn_radiation_wavelength 0.71073
_diffrn_reflns_av_R_equivalents 0.0709
_diffrn_reflns_av_sigmaI/netI 0.0716
_diffrn_reflns_limit_h_max 19
_diffrn_reflns_limit_h_min -19
_diffrn_reflns_limit_k_max 16
_diffrn_reflns_limit_k_min -16
_diffrn_reflns_limit_l_max 23
_diffrn_reflns_limit_l_min -25
_diffrn_reflns_number 34193
_diffrn_reflns_theta_full 28.34
_diffrn_reflns_theta_max 28.34
_diffrn_reflns_theta_min 1.78
_exptl_absorpt_coefficient_mu 0.855
_exptl_absorpt_correction_T_max 0.9715
_exptl_absorpt_correction_T_min 0.8109
_exptl_absorpt_correction_type multi-scan
_exptl_absorpt_process_details SADABS
_exptl_crystal_colour brown
_exptl_crystal_density_diffrn 1.507
_exptl_crystal_density_method 'not measured'
_exptl_crystal_description plate
_exptl_crystal_F_000 1596
_exptl_crystal_size_max 0.26
_exptl_crystal_size_mid 0.08
_exptl_crystal_size_min 0.03
_refine_diff_density_max 1.815
_refine_diff_density_min -0.897
_refine_diff_density_rms 0.106
_refine_ls_extinction_method none
_refine_ls_goodness_of_fit_ref 1.019
_refine_ls_hydrogen_treatment constr
_refine_ls_matrix_type full
_refine_ls_number_parameters 459
_refine_ls_number_reflns 8500
_refine_ls_number_restraints 0
_refine_ls_restrained_S_all 1.019
_refine_ls_R_factor_all 0.1091
_refine_ls_R_factor_gt 0.0648
_refine_ls_shift/su_max 0.042
_refine_ls_shift/su_mean 0.001
_refine_ls_structure_factor_coef Fsqd
_refine_ls_weighting_details 'calc w=1/[\s^2^(Fo^2^)+(0.0803P)^2^+7.2601P] where P=(Fo^2^+2Fc^2^)/3'
_refine_ls_weighting_scheme calc
_refine_ls_wR_factor_gt 0.1531
_refine_ls_wR_factor_ref 0.1781
_reflns_number_gt 5574
_reflns_number_total 8500
_reflns_threshold_expression >2sigma(I)
_cod_data_source_file ic701361a-file002.cif
_cod_data_source_block p2(1)-n
_cod_depositor_comments
;
The following automatic conversions were performed:

'_exptl_absorpt_correction_type' value 'MULTI-SCAN' changed to
'multi-scan' according to
/usr/data/users/saulius/automatic-downloads/retrospective/ACS/lib/dictionaries/cif_core.dic
dictionary named 'cif_core.dic' version 2.4.2 from 2011-04-26.

Automatic conversion script
Id: cif_fix_values 2281 2013-09-26 08:29:07Z andrius 
;
_cod_original_sg_symbol_H-M p2(1)/n
_cod_database_code 4339575

loop_
_symmetry_equiv_pos_as_xyz
'x, y, z'
'-x+1/2, y+1/2, -z+1/2'
'-x, -y, -z'
'x-1/2, -y-1/2, z-1/2'

loop_
_atom_site_label
_atom_site_type_symbol
_atom_site_fract_x
_atom_site_fract_y
_atom_site_fract_z
_atom_site_U_iso_or_equiv
_atom_site_adp_type
_atom_site_occupancy
_atom_site_symmetry_multiplicity
_atom_site_calc_flag
_atom_site_refinement_flags
Fe1 Fe 0.23697(4) 0.55703(4) 0.04574(3) 0.01867(15) Uani 1 1 d .
C1 C 0.2949(3) 0.5950(3) 0.1340(2) 0.0218(8) Uani 1 1 d .
N1 N 0.3225(2) 0.6238(3) 0.18760(18) 0.0254(7) Uani 1 1 d .
C2 C 0.2908(3) 0.6967(3) 0.0175(2) 0.0237(8) Uani 1 1 d .
N2 N 0.3241(3) 0.7789(3) 0.0025(2) 0.0334(9) Uani 1 1 d .
C3 C 0.2028(3) 0.4234(3) 0.0933(2) 0.0215(8) Uani 1 1 d .
N3 N 0.1929(2) 0.3425(3) 0.12264(18) 0.0264(8) Uani 1 1 d .
N7 N 0.1185(2) 0.6275(2) 0.06405(17) 0.0211(7) Uani 1 1 d .
N6 N -0.0562(3) 0.7240(3) 0.0689(2) 0.0352(9) Uani 1 1 d .
N5 N 0.1811(2) 0.5337(3) -0.04193(17) 0.0221(7) Uani 1 1 d .
N4 N 0.3370(2) 0.4702(3) 0.00671(17) 0.0228(7) Uani 1 1 d .
C17 C 0.0876(3) 0.6716(3) 0.1225(2) 0.0262(9) Uani 1 1 d .
H17 H 0.1257 0.6712 0.1631 0.031 Uiso 1 1 calc R
C16 C 0.0003(3) 0.7179(4) 0.1239(3) 0.0350(11) Uani 1 1 d .
H16 H -0.0202 0.7467 0.1665 0.042 Uiso 1 1 calc R
C15 C -0.0251(3) 0.6785(3) 0.0108(2) 0.0291(9) Uani 1 1 d .
H15 H -0.0630 0.6806 -0.0300 0.035 Uiso 1 1 calc R
C14 C 0.0606(3) 0.6283(3) 0.0084(2) 0.0219(8) Uani 1 1 d .
C13 C 0.0937(3) 0.5697(3) -0.0541(2) 0.0232(8) Uani 1 1 d .
C11 C 0.2352(3) 0.4823(3) -0.0907(2) 0.0274(9) Uani 1 1 d .
C10 C 0.2151(4) 0.4632(4) -0.1596(2) 0.0412(12) Uani 1 1 d .
H10 H 0.1580 0.4864 -0.1799 0.049 Uiso 1 1 calc R
C9 C 0.2812(4) 0.4083(5) -0.1996(3) 0.0557(16) Uani 1 1 d .
H9 H 0.2689 0.3978 -0.2476 0.067 Uiso 1 1 calc R
C8 C 0.3615(4) 0.3703(5) -0.1716(3) 0.0515(14) Uani 1 1 d .
H8 H 0.4035 0.3327 -0.2001 0.062 Uiso 1 1 calc R
C7 C 0.3839(3) 0.3855(4) -0.1006(2) 0.0360(11) Uani 1 1 d .
C6 C 0.4619(3) 0.3428(4) -0.0655(3) 0.0374(11) Uani 1 1 d .
H6 H 0.5058 0.3009 -0.0898 0.045 Uiso 1 1 calc R
C5 C 0.4744(3) 0.3615(4) 0.0033(3) 0.0340(10) Uani 1 1 d .
H5 H 0.5257 0.3307 0.0278 0.041 Uiso 1 1 calc R
C4 C 0.4105(3) 0.4269(3) 0.0379(2) 0.0281(9) Uani 1 1 d .
H4 H 0.4206 0.4406 0.0858 0.034 Uiso 1 1 calc R
O1 O 0.0449(2) 0.5568(2) -0.10584(15) 0.0302(7) Uani 1 1 d .
Mn1 Mn 0.31242(4) 0.72666(5) 0.28605(3) 0.02170(16) Uani 1 1 d .
O2 O 0.19342(19) 0.6724(2) 0.30300(15) 0.0266(6) Uani 1 1 d .
O3 O 0.3741(2) 0.6189(2) 0.33922(15) 0.0258(6) Uani 1 1 d .
N9 N 0.4287(3) 0.8050(3) 0.26635(18) 0.0265(8) Uani 1 1 d .
N10 N 0.2585(3) 0.8462(3) 0.22871(17) 0.0255(7) Uani 1 1 d .
C12 C 0.3207(3) 0.4465(3) -0.0618(2) 0.0271(9) Uani 1 1 d .
C18 C 0.1161(3) 0.7299(3) 0.3051(2) 0.0261(9) Uani 1 1 d .
C19 C 0.0397(3) 0.6850(4) 0.3380(2) 0.0333(10) Uani 1 1 d .
H19 H 0.0452 0.6152 0.3595 0.040 Uiso 1 1 calc R
C20 C -0.0430(3) 0.7400(4) 0.3397(3) 0.0404(12) Uani 1 1 d .
H20 H -0.0937 0.7068 0.3618 0.048 Uiso 1 1 calc R
C21 C -0.0541(4) 0.8429(4) 0.3101(3) 0.0405(12) Uani 1 1 d .
H21 H -0.1112 0.8808 0.3123 0.049 Uiso 1 1 calc R
C22 C 0.0203(3) 0.8888(4) 0.2770(2) 0.0352(10) Uani 1 1 d .
H22 H 0.0135 0.9590 0.2561 0.042 Uiso 1 1 calc R
C23 C 0.1052(3) 0.8347(3) 0.2735(2) 0.0270(9) Uani 1 1 d .
C24 C 0.1765(3) 0.8845(3) 0.2338(2) 0.0282(9) Uani 1 1 d .
H24 H 0.1619 0.9503 0.2095 0.034 Uiso 1 1 calc R
C25 C 0.3276(3) 0.8987(3) 0.1844(2) 0.0309(10) Uani 1 1 d .
H25A H 0.3059 0.9721 0.1695 0.037 Uiso 1 1 calc R
H25B H 0.3375 0.8535 0.1428 0.037 Uiso 1 1 calc R
C26 C 0.4159(3) 0.9086(3) 0.2265(3) 0.0346(11) Uani 1 1 d .
H26A H 0.4685 0.9201 0.1957 0.041 Uiso 1 1 calc R
H26B H 0.4125 0.9718 0.2585 0.041 Uiso 1 1 calc R
C27 C 0.5087(3) 0.7828(3) 0.2930(2) 0.0275(9) Uani 1 1 d .
H27 H 0.5580 0.8305 0.2820 0.033 Uiso 1 1 calc R
C28 C 0.5300(3) 0.6916(3) 0.3382(2) 0.0270(9) Uani 1 1 d .
C29 C 0.6203(3) 0.6811(4) 0.3642(3) 0.0375(11) Uani 1 1 d .
H29 H 0.6647 0.7342 0.3515 0.045 Uiso 1 1 calc R
C30 C 0.6471(4) 0.5978(4) 0.4070(3) 0.0439(12) Uani 1 1 d .
H30 H 0.7090 0.5926 0.4239 0.053 Uiso 1 1 calc R
C31 C 0.5809(4) 0.5199(4) 0.4256(3) 0.0439(12) Uani 1 1 d .
H31 H 0.5986 0.4601 0.4545 0.053 Uiso 1 1 calc R
C32 C 0.4911(4) 0.5291(4) 0.4025(2) 0.0365(11) Uani 1 1 d .
H32 H 0.4473 0.4760 0.4163 0.044 Uiso 1 1 calc R
C33 C 0.4623(3) 0.6154(3) 0.3589(2) 0.0260(9) Uani 1 1 d .
O4A O 0.4424(6) -0.0450(8) 1.0430(5) 0.069(2) Uiso 0.50 1 d P
O4B O 0.3796(10) 0.0049(13) 0.9759(7) 0.120(4) Uiso 0.50 1 d P
O5 O 0.6404(6) 0.9168(7) 0.1651(4) 0.162(4) Uani 1 1 d .
O6 O 0.273(2) 0.1095(19) 1.0168(12) 0.46(2) Uani 1 1 d .
O7 O 0.2497(9) 0.1745(12) 0.9644(18) 0.52(3) Uani 1 1 d .

loop_
_atom_site_aniso_label
_atom_site_aniso_U_11
_atom_site_aniso_U_22
_atom_site_aniso_U_33
_atom_site_aniso_U_23
_atom_site_aniso_U_13
_atom_site_aniso_U_12
Fe1 0.0245(3) 0.0145(2) 0.0171(3) 0.0002(2) 0.0023(2) -0.0003(2)
C1 0.029(2) 0.0126(16) 0.024(2) 0.0016(15) 0.0051(17) 0.0012(14)
N1 0.0350(19) 0.0183(15) 0.0230(18) -0.0019(14) 0.0002(15) 0.0007(14)
C2 0.025(2) 0.0232(19) 0.023(2) 0.0019(16) 0.0024(16) 0.0017(16)
N2 0.032(2) 0.0269(19) 0.041(2) 0.0058(17) 0.0040(17) -0.0027(15)
C3 0.0243(19) 0.0225(19) 0.0178(19) -0.0020(15) 0.0018(15) -0.0001(15)
N3 0.0326(19) 0.0229(17) 0.0238(18) 0.0038(14) 0.0012(15) 0.0000(14)
N7 0.0236(16) 0.0146(14) 0.0251(17) 0.0026(13) 0.0010(14) -0.0019(12)
N6 0.0264(19) 0.0296(19) 0.050(3) -0.0083(18) 0.0005(18) 0.0025(15)
N5 0.0302(18) 0.0183(16) 0.0180(16) -0.0003(13) 0.0029(14) -0.0022(13)
N4 0.0273(17) 0.0188(15) 0.0224(17) 0.0019(13) 0.0049(14) -0.0020(13)
C17 0.028(2) 0.0237(19) 0.027(2) -0.0057(17) 0.0029(17) 0.0001(16)
C16 0.031(2) 0.032(2) 0.042(3) -0.014(2) 0.003(2) -0.0012(19)
C15 0.032(2) 0.0168(18) 0.039(3) 0.0007(17) -0.0052(19) -0.0008(16)
C14 0.0247(19) 0.0138(16) 0.027(2) 0.0030(15) -0.0022(16) -0.0049(14)
C13 0.029(2) 0.0154(17) 0.025(2) 0.0044(15) -0.0013(17) -0.0056(15)
C11 0.035(2) 0.0217(19) 0.026(2) -0.0010(16) 0.0025(18) -0.0023(17)
C10 0.052(3) 0.044(3) 0.027(2) -0.007(2) 0.003(2) 0.005(2)
C9 0.071(4) 0.070(4) 0.027(3) -0.019(3) 0.005(3) 0.009(3)
C8 0.060(4) 0.059(3) 0.036(3) -0.021(3) 0.012(3) 0.011(3)
C7 0.046(3) 0.030(2) 0.033(3) -0.007(2) 0.015(2) 0.001(2)
C6 0.039(3) 0.027(2) 0.047(3) -0.006(2) 0.016(2) 0.0057(19)
C5 0.032(2) 0.027(2) 0.043(3) 0.003(2) 0.009(2) 0.0041(18)
C4 0.030(2) 0.024(2) 0.031(2) 0.0045(17) 0.0061(18) -0.0001(16)
O1 0.0386(17) 0.0275(15) 0.0241(15) 0.0022(12) -0.0065(13) -0.0033(13)
Mn1 0.0303(3) 0.0128(3) 0.0220(3) -0.0009(2) 0.0005(2) 0.0002(2)
O2 0.0291(15) 0.0159(13) 0.0348(17) 0.0004(12) 0.0032(13) 0.0012(11)
O3 0.0336(16) 0.0170(13) 0.0265(15) 0.0001(11) -0.0023(13) -0.0009(11)
N9 0.037(2) 0.0181(15) 0.0248(18) -0.0047(14) 0.0048(16) -0.0046(14)
N10 0.040(2) 0.0151(15) 0.0209(17) -0.0032(13) -0.0018(15) 0.0010(14)
C12 0.036(2) 0.0223(19) 0.023(2) -0.0030(17) 0.0080(18) 0.0016(17)
C18 0.035(2) 0.0196(18) 0.024(2) -0.0060(16) -0.0008(17) 0.0002(17)
C19 0.038(3) 0.027(2) 0.036(3) -0.0033(19) 0.006(2) -0.0009(18)
C20 0.039(3) 0.036(3) 0.046(3) -0.007(2) 0.007(2) -0.003(2)
C21 0.038(3) 0.043(3) 0.041(3) -0.010(2) -0.001(2) 0.012(2)
C22 0.048(3) 0.030(2) 0.028(2) -0.0034(19) -0.001(2) 0.010(2)
C23 0.039(2) 0.0195(18) 0.022(2) -0.0047(16) -0.0033(18) 0.0041(17)
C24 0.044(3) 0.0165(18) 0.024(2) -0.0032(16) -0.0043(19) 0.0051(17)
C25 0.051(3) 0.0161(18) 0.026(2) -0.0003(16) 0.004(2) -0.0024(18)
C26 0.048(3) 0.0170(19) 0.039(3) 0.0016(18) 0.007(2) -0.0046(18)
C27 0.035(2) 0.0211(19) 0.026(2) -0.0117(17) 0.0057(18) -0.0031(17)
C28 0.029(2) 0.027(2) 0.025(2) -0.0081(17) 0.0053(17) 0.0021(17)
C29 0.034(2) 0.034(2) 0.045(3) -0.011(2) -0.001(2) 0.0009(19)
C30 0.037(3) 0.046(3) 0.047(3) -0.009(2) -0.011(2) 0.008(2)
C31 0.050(3) 0.039(3) 0.042(3) 0.001(2) -0.012(2) 0.015(2)
C32 0.049(3) 0.029(2) 0.032(3) 0.0006(19) -0.004(2) 0.005(2)
C33 0.034(2) 0.0212(19) 0.023(2) -0.0074(16) -0.0005(17) 0.0022(17)
O5 0.182(8) 0.150(7) 0.158(7) 0.008(6) 0.116(6) 0.002(6)
O6 0.67(5) 0.37(3) 0.33(2) -0.09(2) -0.29(3) -0.11(3)
O7 0.126(9) 0.157(12) 1.28(7) -0.26(3) 0.17(2) -0.029(8)

loop_
_atom_type_symbol
_atom_type_description
_atom_type_scat_dispersion_real
_atom_type_scat_dispersion_imag
_atom_type_scat_source
C C 0.0033 0.0016 'International Tables Vol C Tables 4.2.6.8 and 6.1.1.4'
H H 0.0000 0.0000 'International Tables Vol C Tables 4.2.6.8 and 6.1.1.4'
N N 0.0061 0.0033 'International Tables Vol C Tables 4.2.6.8 and 6.1.1.4'
O O 0.0106 0.0060 'International Tables Vol C Tables 4.2.6.8 and 6.1.1.4'
Mn Mn 0.3368 0.7283 'International Tables Vol C Tables 4.2.6.8 and 6.1.1.4'
Fe Fe 0.3463 0.8444 'International Tables Vol C Tables 4.2.6.8 and 6.1.1.4'

loop_
_geom_angle_atom_site_label_1
_geom_angle_atom_site_label_2
_geom_angle_atom_site_label_3
_geom_angle
_geom_angle_site_symmetry_1
_geom_angle_site_symmetry_3
N5 Fe1 C1 174.82(15) . .
N5 Fe1 C3 100.97(15) . .
C1 Fe1 C3 83.93(16) . .
N5 Fe1 C2 92.65(16) . .
C1 Fe1 C2 82.54(16) . .
C3 Fe1 C2 166.16(17) . .
N5 Fe1 N4 83.00(14) . .
C1 Fe1 N4 99.16(15) . .
C3 Fe1 N4 85.96(14) . .
C2 Fe1 N4 93.35(15) . .
N5 Fe1 N7 82.48(14) . .
C1 Fe1 N7 95.66(15) . .
C3 Fe1 N7 92.70(15) . .
C2 Fe1 N7 91.50(14) . .
N4 Fe1 N7 164.88(14) . .
N1 C1 Fe1 173.7(3) . .
C1 N1 Mn1 152.2(3) . .
N2 C2 Fe1 178.1(4) . .
N3 C3 Fe1 172.4(4) . .
C3 N3 Mn1 158.2(3) . 2_545
C17 N7 C14 117.1(3) . .
C17 N7 Fe1 129.9(3) . .
C14 N7 Fe1 113.0(3) . .
C16 N6 C15 115.8(4) . .
C13 N5 C11 124.7(4) . .
C13 N5 Fe1 119.1(3) . .
C11 N5 Fe1 116.1(3) . .
C4 N4 C12 118.3(4) . .
C4 N4 Fe1 129.5(3) . .
C12 N4 Fe1 112.0(3) . .
N7 C17 C16 120.4(4) . .
N6 C16 C17 123.5(4) . .
N6 C15 C14 122.0(4) . .
N7 C14 C15 121.2(4) . .
N7 C14 C13 115.8(3) . .
C15 C14 C13 123.0(4) . .
O1 C13 N5 128.4(4) . .
O1 C13 C14 122.2(4) . .
N5 C13 C14 109.4(3) . .
C10 C11 N5 128.5(4) . .
C10 C11 C12 119.5(4) . .
N5 C11 C12 112.1(4) . .
C11 C10 C9 118.6(5) . .
C8 C9 C10 122.1(5) . .
C9 C8 C7 121.2(5) . .
C6 C7 C12 117.7(4) . .
C6 C7 C8 125.6(4) . .
C12 C7 C8 116.6(5) . .
C5 C6 C7 119.8(4) . .
C6 C5 C4 119.2(4) . .
N4 C4 C5 123.0(4) . .
O3 Mn1 O2 94.88(12) . .
O3 Mn1 N10 174.83(14) . .
O2 Mn1 N10 90.27(14) . .
O3 Mn1 N9 92.65(14) . .
O2 Mn1 N9 171.56(13) . .
N10 Mn1 N9 82.18(15) . .
O3 Mn1 N3 91.98(13) . 2
O2 Mn1 N3 91.95(13) . 2
N10 Mn1 N3 87.51(13) . 2
N9 Mn1 N3 83.98(13) . 2
O3 Mn1 N1 91.86(12) . .
O2 Mn1 N1 91.76(13) . .
N10 Mn1 N1 88.30(13) . .
N9 Mn1 N1 91.80(13) . .
N3 Mn1 N1 174.41(12) 2 .
C18 O2 Mn1 126.9(2) . .
C33 O3 Mn1 128.4(3) . .
C27 N9 C26 118.9(4) . .
C27 N9 Mn1 125.8(3) . .
C26 N9 Mn1 114.4(3) . .
C24 N10 C25 121.9(4) . .
C24 N10 Mn1 125.4(3) . .
C25 N10 Mn1 112.2(3) . .
N4 C12 C7 121.8(4) . .
N4 C12 C11 116.3(4) . .
C7 C12 C11 121.8(4) . .
O2 C18 C19 119.2(4) . .
O2 C18 C23 123.2(4) . .
C19 C18 C23 117.6(4) . .
C20 C19 C18 121.4(4) . .
C19 C20 C21 121.6(5) . .
C20 C21 C22 118.2(4) . .
C21 C22 C23 121.8(4) . .
C22 C23 C18 119.4(4) . .
C22 C23 C24 118.2(4) . .
C18 C23 C24 122.3(4) . .
N10 C24 C23 124.6(4) . .
N10 C25 C26 107.6(4) . .
N9 C26 C25 107.7(3) . .
N9 C27 C28 125.5(4) . .
C29 C28 C33 119.2(4) . .
C29 C28 C27 118.2(4) . .
C33 C28 C27 122.5(4) . .
C30 C29 C28 122.6(5) . .
C29 C30 C31 118.3(5) . .
C32 C31 C30 120.7(5) . .
C31 C32 C33 121.5(5) . .
O3 C33 C32 117.8(4) . .
O3 C33 C28 124.6(4) . .
C32 C33 C28 117.6(4) . .

loop_
_geom_bond_atom_site_label_1
_geom_bond_atom_site_label_2
_geom_bond_distance
_geom_bond_site_symmetry_2
Fe1 N5 1.883(3) .
Fe1 C1 1.940(4) .
Fe1 C3 1.942(4) .
Fe1 C2 1.957(4) .
Fe1 N4 1.962(3) .
Fe1 N7 1.963(3) .
C1 N1 1.157(5) .
N1 Mn1 2.288(3) .
C2 N2 1.153(5) .
C3 N3 1.149(5) .
N3 Mn1 2.265(3) 2_545
N7 C17 1.338(5) .
N7 C14 1.348(5) .
N6 C16 1.328(6) .
N6 C15 1.342(6) .
N5 C13 1.356(5) .
N5 C11 1.392(5) .
N4 C4 1.322(6) .
N4 C12 1.371(5) .
C17 C16 1.388(6) .
C15 C14 1.388(6) .
C14 C13 1.495(6) .
C13 O1 1.222(5) .
C11 C10 1.377(6) .
C11 C12 1.416(6) .
C10 C9 1.416(7) .
C9 C8 1.354(8) .
C8 C7 1.415(7) .
C7 C6 1.405(7) .
C7 C12 1.412(6) .
C6 C5 1.357(7) .
C5 C4 1.406(6) .
Mn1 O3 1.881(3) .
Mn1 O2 1.885(3) .
Mn1 N10 1.981(3) .
Mn1 N9 1.984(4) .
Mn1 N3 2.265(3) 2
O2 C18 1.324(5) .
O3 C33 1.327(5) .
N9 C27 1.287(6) .
N9 C26 1.490(5) .
N10 C24 1.284(5) .
N10 C25 1.480(5) .
C18 C19 1.403(6) .
C18 C23 1.424(6) .
C19 C20 1.376(7) .
C20 C21 1.387(7) .
C21 C22 1.388(7) .
C22 C23 1.401(6) .
C23 C24 1.440(6) .
C25 C26 1.506(7) .
C27 C28 1.444(6) .
C28 C29 1.398(6) .
C28 C33 1.416(6) .
C29 C30 1.360(7) .
C30 C31 1.405(8) .
C31 C32 1.372(7) .
C32 C33 1.406(6) .
O4A O4B 1.681(16) .
O6 O7 1.33(4) .
